data_4517985
loop_
_publ_author_name
'd&#x2019;Agostino, Simone'
'Azzali, Alessandra'
'Casali, Lucia'
'Taddei, Paola'
'Grepioni, Fabrizia'

_publ_section_title
;
 Environmentally Friendly Sunscreens: Mechanochemical Synthesis and
 Characterization of \b-CD Inclusion Complexes of Avobenzone and
 Octinoxate with Improved Photostability
;
_journal_name_full 'ACS Sustainable Chemistry &amp; Engineering'
_journal_paper_doi 10.1021/acssuschemeng.0c02735
_journal_year 2020
_chemical_formula_moiety 'C20 H22 O3'
_chemical_formula_sum 'C20 H22 O3'
_chemical_formula_weight 310.37
_chemical_melting_point 350
_chemical_name_common avobenzone_form_2
_chemical_name_systematic 1-(4-Methoxyphenyl)-3-(4-tert-butylphenyl)propane-1,3-dione
_space_group_crystal_system orthorhombic
_space_group_IT_number 61
_space_group_name_Hall '-P 2ac 2ab'
_space_group_name_H-M_alt 'P b c a'
_atom_sites_solution_hydrogens mixed
_atom_sites_solution_primary dual
_audit_creation_date 2020-06-24
_audit_creation_method
;
Olex2 1.2
(compiled 2018.05.29 svn.r3508 for OlexSys, GUI svn.r5506)
;
_cell_angle_alpha 90
_cell_angle_beta 90
_cell_angle_gamma 90
_cell_formula_units_Z 8
_cell_length_a 7.3175(10)
_cell_length_b 11.8808(10)
_cell_length_c 40.778(7)
_cell_measurement_reflns_used 596
_cell_measurement_temperature 300
_cell_measurement_theta_max 19.8010
_cell_measurement_theta_min 3.5990
_cell_volume 3545.1(8)
_computing_cell_refinement 'CrysAlisPro 1.171.40.69a (Rigaku OD, 2020)'
_computing_data_collection 'CrysAlisPro 1.171.40.69a (Rigaku OD, 2020)'
_computing_data_reduction 'CrysAlisPro 1.171.40.69a (Rigaku OD, 2020)'
_computing_molecular_graphics 'Olex2 (Dolomanov et al., 2009)'
_computing_publication_material 'Olex2 (Dolomanov et al., 2009)'
_computing_structure_refinement 'ShelXL (Sheldrick, 2015)'
_computing_structure_solution 'ShelXT (Sheldrick, 2015)'
_diffrn_ambient_temperature 300
_diffrn_detector 'CCD plate'
_diffrn_detector_area_resol_mean 16.1340
_diffrn_detector_type Sapphire3
_diffrn_measured_fraction_theta_full 0.999
_diffrn_measured_fraction_theta_max 0.999
_diffrn_measurement_details
;
List of Runs (angles in degrees, time in seconds):

  # Type    Start    End  Width  t~exp~   \w     \q     \k     \f   Frames
--------------------------------------------------------------------------
  1  \w     -8.00  18.25   0.75  275.00    --   17.92  77.00  60.00   35
  2  \w    -11.00  87.25   0.75  275.00    --   17.92   0.00  90.00  131
  3  \w    -20.00  65.50   0.75  275.00    --   17.92  19.00-180.00  114
;
_diffrn_measurement_device 'four-circle diffractometer'
_diffrn_measurement_device_type 'Xcalibur, Sapphire3'
_diffrn_measurement_method '\w scans'
_diffrn_orient_matrix_type 'CrysAlisPro convention (1999,Acta A55,543-557)'
_diffrn_orient_matrix_UB_11 -0.0716861000
_diffrn_orient_matrix_UB_12 0.0257271000
_diffrn_orient_matrix_UB_13 -0.0089866000
_diffrn_orient_matrix_UB_21 -0.0428088000
_diffrn_orient_matrix_UB_22 0.0160279000
_diffrn_orient_matrix_UB_23 0.0148955000
_diffrn_orient_matrix_UB_31 0.0492025000
_diffrn_orient_matrix_UB_32 0.0514360000
_diffrn_orient_matrix_UB_33 -0.0001336000
_diffrn_radiation_monochromator graphite
_diffrn_radiation_probe x-ray
_diffrn_radiation_type MoK\a
_diffrn_radiation_wavelength 0.71073
_diffrn_reflns_av_R_equivalents 0.1078
_diffrn_reflns_av_unetI/netI 0.1281
_diffrn_reflns_Laue_measured_fraction_full 0.999
_diffrn_reflns_Laue_measured_fraction_max 0.999
_diffrn_reflns_limit_h_max 8
_diffrn_reflns_limit_h_min -6
_diffrn_reflns_limit_k_max 9
_diffrn_reflns_limit_k_min -14
_diffrn_reflns_limit_l_max 44
_diffrn_reflns_limit_l_min -48
_diffrn_reflns_number 12729
_diffrn_reflns_point_group_measured_fraction_full 0.999
_diffrn_reflns_point_group_measured_fraction_max 0.999
_diffrn_reflns_theta_full 24.999
_diffrn_reflns_theta_max 24.999
_diffrn_reflns_theta_min 3.308
_diffrn_source 'fine-focus sealed X-ray tube'
_diffrn_source_type 'Enhance (Mo) X-ray Source'
_exptl_absorpt_coefficient_mu 0.077
_exptl_absorpt_correction_T_max 1.00000
_exptl_absorpt_correction_T_min 0.65044
_exptl_absorpt_correction_type multi-scan
_exptl_absorpt_process_details
;
CrysAlisPro 1.171.40.69a (Rigaku Oxford Diffraction, 2020)
Empirical absorption correction using spherical harmonics,
 implemented in SCALE3 ABSPACK scaling algorithm.
;
_exptl_crystal_colour 'clear light colourless'
_exptl_crystal_colour_lustre clear
_exptl_crystal_colour_modifier light
_exptl_crystal_colour_primary colourless
_exptl_crystal_density_diffrn 1.163
_exptl_crystal_description needle
_exptl_crystal_F_000 1328
_exptl_crystal_size_max 0.08
_exptl_crystal_size_mid 0.05
_exptl_crystal_size_min 0.03
_refine_diff_density_max 0.102
_refine_diff_density_min -0.086
_refine_diff_density_rms 0.025
_refine_ls_extinction_method none
_refine_ls_goodness_of_fit_ref 0.960
_refine_ls_hydrogen_treatment mixed
_refine_ls_matrix_type full
_refine_ls_number_parameters 247
_refine_ls_number_reflns 3124
_refine_ls_number_restraints 207
_refine_ls_restrained_S_all 0.955
_refine_ls_R_factor_all 0.2632
_refine_ls_R_factor_gt 0.0761
_refine_ls_shift/su_max 0.001
_refine_ls_shift/su_mean 0.000
_refine_ls_structure_factor_coef Fsqd
_refine_ls_weighting_details 'w=1/[\s^2^(Fo^2^)+(0.0229P)^2^] where P=(Fo^2^+2Fc^2^)/3'
_refine_ls_weighting_scheme calc
_refine_ls_wR_factor_gt 0.0928
_refine_ls_wR_factor_ref 0.1399
_reflns_Friedel_coverage 0.000
_reflns_number_gt 942
_reflns_number_total 3124
_reflns_threshold_expression 'I > 2\s(I)'
_cod_data_source_file sc0c02735_si_002.cif
_cod_data_source_block avo_form-2_o-pbca
_cod_database_code 4517985
_shelx_shelxl_version_number 2016/6
_chemical_oxdiff_formula 'C20 H22 O3'
_shelx_space_group_comment
;
The symmetry employed for this shelxl refinement is uniquely defined
by the following loop, which should always be used as a source of
symmetry information in preference to the above space-group names.
They are only intended as comments.
;
_olex2_refinement_description
;
1. Fixed Uiso
 At 1.2 times of:
  All C(H) groups
 At 1.5 times of:
  All C(H,H,H) groups
2. Restrained distances
 C17-C20B
 1.5 with sigma of 0.02
 C17-C20A
 1.4 with sigma of 0.02
 C17-C18B
 1.5 with sigma of 0.02
 C17-C18A
 1.5 with sigma of 0.02
 C17-C19B
 1.4 with sigma of 0.02
 C17-C19A
 1.5 with sigma of 0.02
3. Rigid body (RIGU) restrains
 C20A, C19A, H19A, H19B, H19C, C17, C18A, C18B, C19B, C20B, C13, H20A, H20B,
 H20C, H18A, H18B, H18C, H18D, H18E, H18F, H19D, H19E, H19F, H20D, H20E, H20F,
 C14, C12, C15, H14, H12, C11, H15, C10, H11, C9, O2, C8, H8, C7, O3, C4, C5,
 C3, H5, C6, H3, C2, C1, H6, H2A, O1, C16, H16A, H16B, H16C
 with sigma for 1-2 distances of 0.004 and sigma for 1-3 distances of 0.004
4. Others
 Sof(C18B)=Sof(H18D)=Sof(H18E)=Sof(H18F)=Sof(C19B)=Sof(H19D)=Sof(H19E)=
 Sof(H19F)=Sof(C20B)=Sof(H20D)=Sof(H20E)=Sof(H20F)=1-FVAR(1)
 Sof(C19A)=Sof(H19A)=Sof(H19B)=Sof(H19C)=Sof(C20A)=Sof(H20A)=Sof(H20B)=
 Sof(H20C)=Sof(C18A)=Sof(H18A)=Sof(H18B)=Sof(H18C)=FVAR(1)
5.a Aromatic/amide H refined with riding coordinates:
 C5(H5), C8(H8), C15(H15), C6(H6), C3(H3), C14(H14), C2(H2A), C12(H12), C11(H11)
5.b Idealised Me refined as rotating group:
 C19A(H19A,H19B,H19C), C20A(H20A,H20B,H20C), C18A(H18A,H18B,H18C), C18B(H18D,
 H18E,H18F), C19B(H19D,H19E,H19F), C20B(H20D,H20E,H20F), C16(H16A,H16B,H16C)
;
_olex2_submission_special_instructions 'No special instructions were received'
_oxdiff_exptl_absorpt_empirical_details
;
Empirical correction (ABSPACK) includes:
- Absorption correction using spherical harmonics
- Frame scaling
;
_oxdiff_exptl_absorpt_empirical_full_max 1.233
_oxdiff_exptl_absorpt_empirical_full_min 0.861

loop_
_space_group_symop_operation_xyz
'x, y, z'
'-x+1/2, -y, z+1/2'
'-x, y+1/2, -z+1/2'
'x+1/2, -y+1/2, -z'
'-x, -y, -z'
'x-1/2, y, -z-1/2'
'x, -y-1/2, z-1/2'
'-x-1/2, y-1/2, z'

loop_
_atom_site_label
_atom_site_type_symbol
_atom_site_fract_x
_atom_site_fract_y
_atom_site_fract_z
_atom_site_U_iso_or_equiv
_atom_site_adp_type
_atom_site_occupancy
_atom_site_site_symmetry_order
_atom_site_calc_flag
_atom_site_refinement_flags_posn
_atom_site_refinement_flags_adp
_atom_site_refinement_flags_occupancy
_atom_site_disorder_assembly
_atom_site_disorder_group
C19A C 0.572(3) 0.2083(17) 0.5279(3) 0.273(12) Uani 0.717(13) 1 d D U P A 1
H19A H 0.557441 0.166884 0.507861 0.409 Uiso 0.717(13) 1 calc GR U P A 1
H19B H 0.699782 0.218129 0.532409 0.409 Uiso 0.717(13) 1 calc GR U P A 1
H19C H 0.514842 0.280691 0.525751 0.409 Uiso 0.717(13) 1 calc GR U P A 1
C20A C 0.2885(14) 0.1114(11) 0.5439(3) 0.196(6) Uani 0.717(13) 1 d D U P A 1
H20A H 0.221305 0.178354 0.538558 0.295 Uiso 0.717(13) 1 calc GR U P A 1
H20B H 0.226116 0.071243 0.560993 0.295 Uiso 0.717(13) 1 calc GR U P A 1
H20C H 0.297677 0.064460 0.524811 0.295 Uiso 0.717(13) 1 calc GR U P A 1
C18A C 0.578(3) 0.0356(11) 0.5657(3) 0.296(13) Uani 0.717(13) 1 d D U P A 1
H18A H 0.528433 -0.025800 0.553230 0.444 Uiso 0.717(13) 1 calc GR U P A 1
H18B H 0.559017 0.022191 0.588618 0.444 Uiso 0.717(13) 1 calc GR U P A 1
H18C H 0.706689 0.041861 0.561362 0.444 Uiso 0.717(13) 1 calc GR U P A 1
C18B C 0.456(6) 0.0179(16) 0.5558(8) 0.217(17) Uani 0.283(13) 1 d D U P A 2
H18D H 0.544966 -0.016657 0.541739 0.325 Uiso 0.283(13) 1 calc GR U P A 2
H18E H 0.335515 0.000612 0.548061 0.325 Uiso 0.283(13) 1 calc GR U P A 2
H18F H 0.470504 -0.010405 0.577741 0.325 Uiso 0.283(13) 1 calc GR U P A 2
C19B C 0.684(3) 0.122(3) 0.5487(8) 0.186(12) Uani 0.283(13) 1 d D U P A 2
H19D H 0.694571 0.078077 0.529024 0.280 Uiso 0.283(13) 1 calc GR U P A 2
H19E H 0.737331 0.081859 0.566678 0.280 Uiso 0.283(13) 1 calc GR U P A 2
H19F H 0.746228 0.192485 0.545785 0.280 Uiso 0.283(13) 1 calc GR U P A 2
C20B C 0.446(6) 0.186(3) 0.5223(6) 0.205(18) Uani 0.283(13) 1 d D U P A 2
H20D H 0.496135 0.260580 0.519925 0.308 Uiso 0.283(13) 1 calc GR U P A 2
H20E H 0.316150 0.189117 0.518790 0.308 Uiso 0.283(13) 1 calc GR U P A 2
H20F H 0.500648 0.136961 0.506505 0.308 Uiso 0.283(13) 1 calc GR U P A 2
O1 O 0.3996(4) 0.3782(3) 0.86282(11) 0.1133(12) Uani 1 1 d . U . . .
O2 O 0.3784(4) 0.5380(3) 0.66323(9) 0.1206(14) Uani 1 1 d . U . . .
O3 O 0.3484(4) 0.5773(2) 0.72235(11) 0.1176(14) Uani 1 1 d . U . . .
C4 C 0.3717(5) 0.4402(4) 0.76343(14) 0.0807(14) Uani 1 1 d . U . . .
C5 C 0.3970(5) 0.3312(3) 0.77400(13) 0.0841(15) Uani 1 1 d . U . . .
H5 H 0.408551 0.273529 0.758706 0.101 Uiso 1 1 calc R U . . .
C1 C 0.3871(6) 0.3925(4) 0.82974(16) 0.0875(15) Uani 1 1 d . U . . .
C8 C 0.3882(5) 0.3952(3) 0.70253(14) 0.0855(15) Uani 1 1 d . U . . .
H8 H 0.399312 0.318753 0.706992 0.103 Uiso 1 1 calc R U . . .
C7 C 0.3674(5) 0.4705(4) 0.72827(16) 0.0840(15) Uani 1 1 d . U . . .
C15 C 0.4060(5) 0.2408(3) 0.64377(12) 0.0896(15) Uani 1 1 d . U . . .
H15 H 0.383457 0.207097 0.663962 0.108 Uiso 1 1 calc R U . . .
C9 C 0.3925(6) 0.4319(4) 0.67030(16) 0.0876(15) Uani 1 1 d . U . . .
C10 C 0.4178(5) 0.3572(4) 0.64188(15) 0.0841(14) Uani 1 1 d . U . . .
C6 C 0.4055(6) 0.3064(3) 0.80726(14) 0.0911(16) Uani 1 1 d . U . . .
H6 H 0.423379 0.232711 0.814289 0.109 Uiso 1 1 calc R U . . .
C3 C 0.3518(6) 0.5247(4) 0.78662(16) 0.1009(19) Uani 1 1 d . U . . .
H3 H 0.335020 0.598648 0.779786 0.121 Uiso 1 1 calc R U . . .
C13 C 0.4620(6) 0.2178(5) 0.58582(16) 0.1018(16) Uani 1 1 d . U . . .
C14 C 0.4268(6) 0.1742(4) 0.61653(14) 0.0956(15) Uani 1 1 d . U . . .
H14 H 0.416770 0.096590 0.618861 0.115 Uiso 1 1 calc R U . . .
C2 C 0.3566(7) 0.5006(4) 0.81945(15) 0.110(2) Uani 1 1 d . U . . .
H2A H 0.339167 0.557640 0.834755 0.132 Uiso 1 1 calc R U . . .
C12 C 0.4755(7) 0.3352(5) 0.58421(14) 0.123(2) Uani 1 1 d . U . . .
H12 H 0.499823 0.369185 0.564130 0.147 Uiso 1 1 calc R U . . .
C11 C 0.4541(7) 0.4011(4) 0.61135(17) 0.120(2) Uani 1 1 d . U . . .
H11 H 0.464320 0.478775 0.609122 0.144 Uiso 1 1 calc R U . . .
C16 C 0.4203(5) 0.2674(3) 0.87588(10) 0.1165(18) Uani 1 1 d . U . . .
H16A H 0.527681 0.233128 0.866749 0.175 Uiso 1 1 calc GR U . . .
H16B H 0.315032 0.223062 0.870384 0.175 Uiso 1 1 calc GR U . . .
H16C H 0.432245 0.271566 0.899294 0.175 Uiso 1 1 calc GR U . . .
C17 C 0.4835(9) 0.1441(5) 0.55580(18) 0.1314(19) Uani 1 1 d D U . . .
H2 H 0.368(6) 0.585(3) 0.6913(11) 0.108(19) Uiso 1 1 d . . . . .

loop_
_atom_site_aniso_label
_atom_site_aniso_U_11
_atom_site_aniso_U_22
_atom_site_aniso_U_33
_atom_site_aniso_U_23
_atom_site_aniso_U_13
_atom_site_aniso_U_12
C19A 0.41(3) 0.298(18) 0.107(11) -0.001(10) 0.091(14) -0.172(19)
C20A 0.204(9) 0.245(14) 0.140(11) -0.038(10) -0.025(8) -0.082(8)
C18A 0.54(3) 0.272(15) 0.077(11) -0.055(9) -0.065(15) 0.243(19)
C18B 0.41(5) 0.143(11) 0.09(3) 0.016(13) -0.11(2) -0.08(2)
C19B 0.208(14) 0.24(3) 0.11(3) 0.02(2) 0.027(17) 0.071(15)
C20B 0.34(5) 0.16(3) 0.120(12) 0.034(15) -0.10(3) 0.00(3)
O1 0.110(3) 0.101(2) 0.129(3) -0.026(3) 0.001(3) 0.0021(19)
O2 0.119(3) 0.0666(19) 0.176(4) 0.039(2) -0.011(3) 0.0049(18)
O3 0.110(3) 0.0559(18) 0.187(5) 0.015(2) 0.010(3) 0.0052(16)
C4 0.049(3) 0.055(3) 0.138(5) -0.006(3) 0.003(3) -0.006(2)
C5 0.072(3) 0.052(3) 0.129(5) -0.014(3) 0.010(4) -0.002(2)
C1 0.059(3) 0.083(3) 0.120(4) -0.029(3) 0.002(4) -0.005(3)
C8 0.065(3) 0.060(3) 0.131(5) 0.012(3) 0.004(4) -0.003(2)
C7 0.054(3) 0.051(3) 0.147(5) 0.004(3) 0.002(4) -0.002(2)
C15 0.085(3) 0.084(3) 0.099(5) 0.021(3) 0.001(3) -0.007(3)
C9 0.055(3) 0.075(3) 0.133(5) 0.022(3) -0.001(3) -0.003(3)
C10 0.055(3) 0.079(3) 0.118(5) 0.031(3) -0.002(3) 0.000(2)
C6 0.076(3) 0.068(3) 0.129(5) -0.018(3) 0.009(4) -0.002(2)
C3 0.081(3) 0.056(3) 0.166(5) -0.018(4) 0.014(4) -0.002(2)
C13 0.090(4) 0.125(4) 0.091(4) 0.027(4) -0.012(3) -0.009(3)
C14 0.092(3) 0.099(3) 0.095(4) 0.023(3) 0.000(4) -0.016(3)
C2 0.098(4) 0.078(3) 0.153(5) -0.031(4) 0.011(5) -0.001(3)
C12 0.136(5) 0.123(4) 0.109(5) 0.051(4) -0.004(4) -0.005(4)
C11 0.121(5) 0.106(4) 0.133(6) 0.043(4) -0.007(5) -0.006(3)
C16 0.103(4) 0.110(3) 0.136(6) -0.006(3) 0.008(3) 0.003(3)
C17 0.152(5) 0.146(4) 0.097(5) 0.012(4) -0.004(5) -0.018(4)

loop_
_atom_type_symbol
_atom_type_description
_atom_type_scat_dispersion_real
_atom_type_scat_dispersion_imag
_atom_type_scat_source
C C 0.0033 0.0016 'International Tables Vol C Tables 4.2.6.8 and 6.1.1.4'
H H 0.0000 0.0000 'International Tables Vol C Tables 4.2.6.8 and 6.1.1.4'
O O 0.0106 0.0060 'International Tables Vol C Tables 4.2.6.8 and 6.1.1.4'

loop_
_geom_angle_atom_site_label_1
_geom_angle_atom_site_label_2
_geom_angle_atom_site_label_3
_geom_angle
_geom_angle_site_symmetry_1
_geom_angle_site_symmetry_3
_geom_angle_publ_flag
H19A C19A H19B 109.5 . . ?
H19A C19A H19C 109.5 . . ?
H19B C19A H19C 109.5 . . ?
C17 C19A H19A 109.5 . . ?
C17 C19A H19B 109.5 . . ?
C17 C19A H19C 109.5 . . ?
H20A C20A H20B 109.5 . . ?
H20A C20A H20C 109.5 . . ?
H20B C20A H20C 109.5 . . ?
C17 C20A H20A 109.5 . . ?
C17 C20A H20B 109.5 . . ?
C17 C20A H20C 109.5 . . ?
H18A C18A H18B 109.5 . . ?
H18A C18A H18C 109.5 . . ?
H18B C18A H18C 109.5 . . ?
C17 C18A H18A 109.5 . . ?
C17 C18A H18B 109.5 . . ?
C17 C18A H18C 109.5 . . ?
H18D C18B H18E 109.5 . . ?
H18D C18B H18F 109.5 . . ?
H18E C18B H18F 109.5 . . ?
C17 C18B H18D 109.5 . . ?
C17 C18B H18E 109.5 . . ?
C17 C18B H18F 109.5 . . ?
H19D C19B H19E 109.5 . . ?
H19D C19B H19F 109.5 . . ?
H19E C19B H19F 109.5 . . ?
C17 C19B H19D 109.5 . . ?
C17 C19B H19E 109.5 . . ?
C17 C19B H19F 109.5 . . ?
H20D C20B H20E 109.5 . . ?
H20D C20B H20F 109.5 . . ?
H20E C20B H20F 109.5 . . ?
C17 C20B H20D 109.5 . . ?
C17 C20B H20E 109.5 . . ?
C17 C20B H20F 109.5 . . ?
C1 O1 C16 119.5(4) . . ?
C9 O2 H2 103.2(18) . . ?
C7 O3 H2 103.9(17) . . ?
C5 C4 C7 122.4(5) . . ?
C5 C4 C3 118.8(5) . . ?
C3 C4 C7 118.9(5) . . ?
C4 C5 H5 119.6 . . ?
C4 C5 C6 120.7(5) . . ?
C6 C5 H5 119.6 . . ?
O1 C1 C6 123.9(5) . . ?
O1 C1 C2 115.6(5) . . ?
C2 C1 C6 120.5(6) . . ?
C7 C8 H8 119.4 . . ?
C9 C8 H8 119.4 . . ?
C9 C8 C7 121.2(5) . . ?
O3 C7 C4 114.9(5) . . ?
O3 C7 C8 120.1(5) . . ?
C8 C7 C4 125.1(4) . . ?
C10 C15 H15 119.3 . . ?
C14 C15 H15 119.3 . . ?
C14 C15 C10 121.5(5) . . ?
O2 C9 C8 121.0(5) . . ?
O2 C9 C10 114.9(5) . . ?
C8 C9 C10 124.1(5) . . ?
C15 C10 C9 123.3(5) . . ?
C11 C10 C15 116.1(6) . . ?
C11 C10 C9 120.5(5) . . ?
C5 C6 H6 120.4 . . ?
C1 C6 C5 119.1(5) . . ?
C1 C6 H6 120.4 . . ?
C4 C3 H3 119.6 . . ?
C2 C3 C4 120.8(5) . . ?
C2 C3 H3 119.6 . . ?
C14 C13 C12 115.5(6) . . ?
C14 C13 C17 122.4(6) . . ?
C12 C13 C17 122.1(6) . . ?
C15 C14 C13 122.6(5) . . ?
C15 C14 H14 118.7 . . ?
C13 C14 H14 118.7 . . ?
C1 C2 C3 120.0(6) . . ?
C1 C2 H2A 120.0 . . ?
C3 C2 H2A 120.0 . . ?
C13 C12 H12 119.2 . . ?
C11 C12 C13 121.7(6) . . ?
C11 C12 H12 119.2 . . ?
C10 C11 H11 118.7 . . ?
C12 C11 C10 122.6(6) . . ?
C12 C11 H11 118.7 . . ?
O1 C16 H16A 109.5 . . ?
O1 C16 H16B 109.5 . . ?
O1 C16 H16C 109.5 . . ?
H16A C16 H16B 109.5 . . ?
H16A C16 H16C 109.5 . . ?
H16B C16 H16C 109.5 . . ?
C19A C17 C20A 106.5(8) . . ?
C19A C17 C18A 115.6(11) . . ?
C18A C17 C20A 106.8(9) . . ?
C18B C17 C19B 88(2) . . ?
C18B C17 C13 124.0(14) . . ?
C20B C17 C18B 108.2(18) . . ?
C20B C17 C19B 94(2) . . ?
C20B C17 C13 122.0(16) . . ?
C13 C17 C19A 111.1(9) . . ?
C13 C17 C20A 107.5(6) . . ?
C13 C17 C18A 109.0(7) . . ?
C13 C17 C19B 110.8(14) . . ?

loop_
_geom_bond_atom_site_label_1
_geom_bond_atom_site_label_2
_geom_bond_distance
_geom_bond_site_symmetry_2
_geom_bond_publ_flag
C19A H19A 0.9600 . ?
C19A H19B 0.9600 . ?
C19A H19C 0.9600 . ?
C19A C17 1.515(11) . ?
C20A H20A 0.9600 . ?
C20A H20B 0.9600 . ?
C20A H20C 0.9600 . ?
C20A C17 1.557(9) . ?
C18A H18A 0.9600 . ?
C18A H18B 0.9600 . ?
C18A H18C 0.9600 . ?
C18A C17 1.517(10) . ?
C18B H18D 0.9600 . ?
C18B H18E 0.9600 . ?
C18B H18F 0.9600 . ?
C18B C17 1.513(17) . ?
C19B H19D 0.9600 . ?
C19B H19E 0.9600 . ?
C19B H19F 0.9600 . ?
C19B C17 1.517(16) . ?
C20B H20D 0.9600 . ?
C20B H20E 0.9600 . ?
C20B H20F 0.9600 . ?
C20B C17 1.481(18) . ?
O1 C1 1.363(5) . ?
O1 C16 1.428(4) . ?
O2 C9 1.297(4) . ?
O2 H2 1.28(4) . ?
O3 C7 1.299(4) . ?
O3 H2 1.28(4) . ?
C4 C5 1.378(5) . ?
C4 C7 1.479(5) . ?
C4 C3 1.387(5) . ?
C5 H5 0.9300 . ?
C5 C6 1.389(5) . ?
C1 C6 1.380(5) . ?
C1 C2 1.369(6) . ?
C8 H8 0.9300 . ?
C8 C7 1.388(5) . ?
C8 C9 1.385(5) . ?
C15 H15 0.9300 . ?
C15 C10 1.388(5) . ?
C15 C14 1.372(5) . ?
C9 C10 1.471(6) . ?
C10 C11 1.376(6) . ?
C6 H6 0.9300 . ?
C3 H3 0.9300 . ?
C3 C2 1.370(5) . ?
C13 C14 1.379(5) . ?
C13 C12 1.400(6) . ?
C13 C17 1.514(7) . ?
C14 H14 0.9300 . ?
C2 H2A 0.9300 . ?
C12 H12 0.9300 . ?
C12 C11 1.365(6) . ?
C11 H11 0.9300 . ?
C16 H16A 0.9600 . ?
C16 H16B 0.9600 . ?
C16 H16C 0.9600 . ?
